data_2008799
loop_
_publ_author_name
'Bats, Jan W.'
'G\"ordes, Dirk'
'Schmalz, Hans-G\"unther'

_publ_section_title
;
 2-Aminobenzimidazolium nitrate at 152K, a triclinic crystal structure
 with pronounced local pseudo-symmetry
;
_journal_issue 8
_journal_name_full 'Acta Crystallographica Section C'
_journal_page_first 1325
_journal_page_last 1328
_journal_paper_doi 10.1107/S0108270199004710
_journal_volume 55
_journal_year 1999
_chemical_formula_moiety 'C7 H8 N3 +, N O3 -'
_chemical_formula_sum 'C7 H8 N4 O3'
_chemical_formula_weight 196.17
_chemical_name_systematic
;
2-Aminobenzimidazolium Nitrate
;
_space_group_IT_number 2
_symmetry_cell_setting triclinic
_symmetry_space_group_name_Hall '-P 1'
_symmetry_space_group_name_H-M 'P -1'
_cell_angle_alpha 84.509(11)
_cell_angle_beta 84.279(12)
_cell_angle_gamma 89.941(9)
_cell_formula_units_Z 8
_cell_length_a 8.1754(9)
_cell_length_b 8.2776(9)
_cell_length_c 25.696(4)
_cell_measurement_reflns_used 243
_cell_measurement_temperature 152(2)
_cell_measurement_theta_max 23
_cell_measurement_theta_min 3
_cell_volume 1722.3(4)
_computing_cell_refinement SMART
_computing_data_collection 'SMART (Siemens, 1995)'
_computing_data_reduction 'SAINT (Siemens, 1995)'
_computing_molecular_graphics XP_in_SHELXTL_(Sheldrick,_1996)
_computing_publication_material CIF_in_SHELXTL
_computing_structure_refinement 'SHELXL97 (Sheldrick, 1997)'
_computing_structure_solution 'SHELXS97 (Sheldrick, 1996)'
_diffrn_ambient_temperature 152(2)
_diffrn_measured_fraction_theta_full 0.838
_diffrn_measured_fraction_theta_max 0.838
_diffrn_measurement_device_type Siemens_SMART
_diffrn_measurement_method \w
_diffrn_radiation_monochromator graphite
_diffrn_radiation_source 'fine-focus sealed tube'
_diffrn_radiation_type MoK\a
_diffrn_radiation_wavelength 0.71073
_diffrn_reflns_av_R_equivalents 0.0522
_diffrn_reflns_av_sigmaI/netI 0.0451
_diffrn_reflns_limit_h_max 10
_diffrn_reflns_limit_h_min -10
_diffrn_reflns_limit_k_max 11
_diffrn_reflns_limit_k_min -10
_diffrn_reflns_limit_l_max 33
_diffrn_reflns_limit_l_min -33
_diffrn_reflns_number 18822
_diffrn_reflns_theta_full 28.89
_diffrn_reflns_theta_max 28.89
_diffrn_reflns_theta_min 0.80
_diffrn_standards_decay_% 0.0
_diffrn_standards_interval_time 540
_diffrn_standards_number 337
_exptl_absorpt_coefficient_mu 0.121
_exptl_absorpt_correction_T_max 1.0
_exptl_absorpt_correction_T_min 1.0
_exptl_absorpt_correction_type none
_exptl_crystal_colour pale_brown
_exptl_crystal_density_diffrn 1.513
_exptl_crystal_density_method 'not measured'
_exptl_crystal_description block
_exptl_crystal_F_000 816
_exptl_crystal_size_max 0.42
_exptl_crystal_size_mid 0.40
_exptl_crystal_size_min 0.35
_refine_diff_density_max 0.283
_refine_diff_density_min -0.244
_refine_ls_extinction_coef 0.0058(10)
_refine_ls_extinction_method 'SHELXL97 (Sheldrick, 1997)'
_refine_ls_goodness_of_fit_ref 1.675
_refine_ls_hydrogen_treatment refall
_refine_ls_matrix_type full
_refine_ls_number_parameters 634
_refine_ls_number_reflns 7592
_refine_ls_number_restraints 0
_refine_ls_restrained_S_all 1.675
_refine_ls_R_factor_all 0.0571
_refine_ls_R_factor_gt 0.0432
_refine_ls_shift/su_max 0.013
_refine_ls_shift/su_mean 0.001
_refine_ls_structure_factor_coef Fsqd
_refine_ls_weighting_details 'calc w = 1/[\s^2^(Fo^2^)+(0.0300P)^2^] where P=(Fo^2^+2Fc^2^)/3'
_refine_ls_weighting_scheme calc
_refine_ls_wR_factor_ref 0.1042
_reflns_number_gt 6227
_reflns_number_total 7592
_reflns_threshold_expression I>2\s(I)
_cod_data_source_file ka1323.cif
_cod_data_source_block mol1234
_cod_database_code 2008799
_cod_database_fobs_code 2008799

loop_
_symmetry_equiv_pos_as_xyz
'x, y, z'
'-x, -y, -z'

loop_
_atom_site_label
_atom_site_fract_x
_atom_site_fract_y
_atom_site_fract_z
_atom_site_U_iso_or_equiv
_atom_site_adp_type
_atom_site_calc_flag
_atom_site_refinement_flags
_atom_site_occupancy
_atom_site_disorder_assembly
_atom_site_disorder_group
_atom_site_type_symbol
O1 0.45345(11) 0.34734(11) 0.46771(4) 0.0295(2) Uani d . 1 . . O
O3 0.71802(11) 0.37425(12) 0.45992(4) 0.0360(3) Uani d . 1 . . O
N13 0.58101(13) 0.42137(13) 0.44737(5) 0.0259(3) Uani d . 1 . . N
O2 0.57188(12) 0.54138(11) 0.41409(4) 0.0318(3) Uani d . 1 . . O
N5 0.23471(14) 0.58389(13) 0.39398(5) 0.0241(3) Uani d . 1 . . N
N4 -0.03208(14) 0.55287(14) 0.39738(5) 0.0272(3) Uani d . 1 . . N
N6 0.11014(17) 0.38727(15) 0.45794(5) 0.0318(3) Uani d . 1 . . N
C14 0.10383(16) 0.50091(16) 0.41909(6) 0.0248(3) Uani d . 1 . . C
C13 0.18101(16) 0.69372(15) 0.35482(6) 0.0240(3) Uani d . 1 . . C
C8 0.01059(17) 0.67478(16) 0.35729(6) 0.0263(3) Uani d . 1 . . C
C10 0.0014(2) 0.88218(19) 0.28813(7) 0.0374(4) Uani d . 1 . . C
C12 0.26427(18) 0.80605(17) 0.31859(6) 0.0294(3) Uani d . 1 . . C
C9 -0.08244(19) 0.76859(18) 0.32407(6) 0.0327(4) Uani d . 1 . . C
C11 0.1712(2) 0.90002(18) 0.28540(7) 0.0362(4) Uani d . 1 . . C
H06B 0.025(2) 0.334(2) 0.4713(7) 0.042(5) Uiso d . 1 . . H
H06A 0.213(2) 0.3615(18) 0.4686(7) 0.039(5) Uiso d . 1 . . H
H04 -0.127(2) 0.5196(19) 0.4100(7) 0.041(5) Uiso d . 1 . . H
H9 -0.200(2) 0.7536(18) 0.3272(6) 0.037(4) Uiso d . 1 . . H
H11 0.225(2) 0.978(2) 0.2594(7) 0.043(5) Uiso d . 1 . . H
H05 0.341(2) 0.5677(18) 0.4003(7) 0.038(4) Uiso d . 1 . . H
H12 0.383(2) 0.8186(18) 0.3176(6) 0.037(4) Uiso d . 1 . . H
H10 -0.064(2) 0.950(2) 0.2652(8) 0.052(5) Uiso d . 1 . . H
O6 -0.06934(11) 0.15155(11) 0.53324(4) 0.0305(3) Uani d . 1 . . O
O4 0.18970(12) 0.12266(12) 0.54138(5) 0.0363(3) Uani d . 1 . . O
O5 0.01333(12) -0.04191(11) 0.58753(4) 0.0320(3) Uani d . 1 . . O
N14 0.04474(13) 0.07695(13) 0.55388(5) 0.0252(3) Uani d . 1 . . N
N2 -0.59968(14) -0.05858(14) 0.60191(5) 0.0267(3) Uani d . 1 . . N
N1 -0.33583(15) -0.08941(13) 0.60816(5) 0.0252(3) Uani d . 1 . . N
N3 -0.41634(17) 0.10871(15) 0.54349(5) 0.0325(3) Uani d . 1 . . N
C1 -0.41704(17) -0.20021(16) 0.64635(6) 0.0252(3) Uani d . 1 . . C
C7 -0.44900(16) -0.00627(15) 0.58188(6) 0.0246(3) Uani d . 1 . . C
C2 -0.35952(19) -0.31213(17) 0.68367(6) 0.0306(3) Uani d . 1 . . C
C6 -0.58499(17) -0.18177(16) 0.64188(6) 0.0259(3) Uani d . 1 . . C
C5 -0.70145(19) -0.27753(18) 0.67314(6) 0.0321(3) Uani d . 1 . . C
C3 -0.4761(2) -0.40767(19) 0.71519(7) 0.0354(4) Uani d . 1 . . C
C4 -0.6438(2) -0.39182(19) 0.70992(7) 0.0364(4) Uani d . 1 . . C
H4 -0.722(2) -0.462(2) 0.7329(7) 0.045(5) Uiso d . 1 . . H
H02 -0.692(2) -0.0194(19) 0.5886(7) 0.047(5) Uiso d . 1 . . H
H3 -0.4421(19) -0.4855(18) 0.7414(7) 0.035(4) Uiso d . 1 . . H
H03A -0.304(2) 0.136(2) 0.5334(7) 0.048(5) Uiso d . 1 . . H
H2 -0.2438(18) -0.3214(16) 0.6873(6) 0.025(4) Uiso d . 1 . . H
H5 -0.8167(19) -0.2647(17) 0.6677(6) 0.030(4) Uiso d . 1 . . H
H03B -0.497(2) 0.1609(18) 0.5296(7) 0.034(4) Uiso d . 1 . . H
H01 -0.229(2) -0.0730(18) 0.6001(7) 0.035(4) Uiso d . 1 . . H
O8 0.64601(12) 0.04581(10) 0.03338(4) 0.0291(2) Uani d . 1 . . O
O7 0.45100(12) -0.06507(11) 0.08886(4) 0.0313(2) Uani d . 1 . . O
O9 0.61867(13) -0.21529(11) 0.04423(4) 0.0344(3) Uani d . 1 . . O
N15 0.57109(14) -0.07823(13) 0.05551(5) 0.0245(3) Uani d . 1 . . N
N7 0.40688(13) 0.26941(14) 0.10796(5) 0.0237(3) Uani d . 1 . . N
N8 0.44777(14) 0.53218(14) 0.10331(5) 0.0258(3) Uani d . 1 . . N
C21 0.49525(16) 0.39521(15) 0.08222(6) 0.0243(3) Uani d . 1 . . C
N9 0.60952(15) 0.38405(17) 0.04314(5) 0.0311(3) Uani d . 1 . . N
C20 0.32215(17) 0.49617(16) 0.14336(6) 0.0261(3) Uani d . 1 . . C
C16 0.17815(17) 0.25133(19) 0.18216(6) 0.0300(3) Uani d . 1 . . C
C15 0.29662(16) 0.32755(15) 0.14620(6) 0.0238(3) Uani d . 1 . . C
C19 0.22998(19) 0.59233(19) 0.17586(6) 0.0329(4) Uani d . 1 . . C
C17 0.08478(19) 0.3477(2) 0.21454(7) 0.0365(4) Uani d . 1 . . C
C18 0.1105(2) 0.5153(2) 0.21165(7) 0.0385(4) Uani d . 1 . . C
H17 0.003(2) 0.2985(19) 0.2406(7) 0.047(5) Uiso d . 1 . . H
H09B 0.666(2) 0.466(2) 0.0299(7) 0.037(5) Uiso d . 1 . . H
H09A 0.632(2) 0.284(2) 0.0322(7) 0.049(5) Uiso d . 1 . . H
H08 0.485(2) 0.631(2) 0.0880(7) 0.050(5) Uiso d . 1 . . H
H19 0.252(2) 0.711(2) 0.1731(7) 0.046(5) Uiso d . 1 . . H
H07 0.425(2) 0.165(2) 0.1013(7) 0.043(5) Uiso d . 1 . . H
H16 0.1584(19) 0.1332(19) 0.1844(7) 0.037(4) Uiso d . 1 . . H
H18 0.043(2) 0.580(2) 0.2349(7) 0.044(5) Uiso d . 1 . . H
O12 0.84627(12) -0.43551(11) -0.03187(4) 0.0296(2) Uani d . 1 . . O
O11 0.87556(12) -0.69045(11) -0.04162(4) 0.0342(3) Uani d . 1 . . O
O10 1.04316(12) -0.51490(11) -0.08668(4) 0.0308(2) Uani d . 1 . . O
N10 1.04760(14) 0.09131(14) -0.10002(5) 0.0254(3) Uani d . 1 . . N
N11 1.08726(13) -0.16853(14) -0.10569(5) 0.0232(3) Uani d . 1 . . N
N16 0.92259(14) -0.54671(13) -0.05341(5) 0.0243(3) Uani d . 1 . . N
N12 0.88922(15) -0.09343(17) -0.03927(5) 0.0291(3) Uani d . 1 . . N
C28 1.00137(16) -0.05875(15) -0.07909(6) 0.0228(3) Uani d . 1 . . C
C22 1.16864(16) 0.07937(16) -0.14123(6) 0.0253(3) Uani d . 1 . . C
C26 1.30451(17) -0.14076(18) -0.18379(6) 0.0293(3) Uani d . 1 . . C
C27 1.19325(16) -0.08653(16) -0.14554(6) 0.0236(3) Uani d . 1 . . C
C23 1.25799(19) 0.19591(18) -0.17447(6) 0.0320(3) Uani d . 1 . . C
C24 1.3708(2) 0.1414(2) -0.21231(7) 0.0360(4) Uani d . 1 . . C
C25 1.39270(19) -0.0240(2) -0.21716(7) 0.0349(4) Uani d . 1 . . C
H24 1.434(2) 0.2208(19) -0.2352(7) 0.038(4) Uiso d . 1 . . H
H010 1.002(2) 0.179(2) -0.0857(7) 0.044(5) Uiso d . 1 . . H
H26 1.3157(18) -0.2498(18) -0.1879(6) 0.031(4) Uiso d . 1 . . H
H23 1.238(2) 0.309(2) -0.1694(7) 0.044(5) Uiso d . 1 . . H
H12A 0.833(2) -0.015(2) -0.0271(7) 0.034(4) Uiso d . 1 . . H
H25 1.472(2) -0.0532(19) -0.2447(7) 0.044(5) Uiso d . 1 . . H
H011 1.071(2) -0.280(2) -0.0984(7) 0.048(5) Uiso d . 1 . . H
H12B 0.871(2) -0.201(2) -0.0303(7) 0.046(5) Uiso d . 1 . . H

loop_
_atom_site_aniso_label
_atom_site_aniso_U_11
_atom_site_aniso_U_22
_atom_site_aniso_U_33
_atom_site_aniso_U_12
_atom_site_aniso_U_13
_atom_site_aniso_U_23
O1 0.0203(5) 0.0334(5) 0.0332(6) -0.0041(4) 0.0006(4) 0.0013(5)
O3 0.0200(5) 0.0423(6) 0.0445(7) 0.0009(4) -0.0039(5) 0.0032(5)
N13 0.0229(6) 0.0273(6) 0.0271(7) -0.0009(5) 0.0012(5) -0.0046(5)
O2 0.0342(6) 0.0288(5) 0.0308(6) -0.0011(4) -0.0010(5) 0.0031(5)
N5 0.0193(6) 0.0245(6) 0.0280(7) -0.0001(4) 0.0001(5) -0.0017(5)
N4 0.0196(6) 0.0299(6) 0.0313(7) -0.0041(5) 0.0006(5) -0.0022(5)
N6 0.0271(7) 0.0297(7) 0.0363(8) -0.0026(5) 0.0018(6) 0.0046(6)
C14 0.0234(7) 0.0237(7) 0.0274(8) -0.0005(5) 0.0007(6) -0.0065(6)
C13 0.0253(7) 0.0234(7) 0.0236(8) 0.0011(5) -0.0013(6) -0.0056(6)
C8 0.0257(7) 0.0267(7) 0.0269(8) -0.0011(5) -0.0004(6) -0.0072(6)
C10 0.0462(9) 0.0352(8) 0.0322(10) 0.0039(7) -0.0120(8) -0.0019(7)
C12 0.0290(8) 0.0303(7) 0.0284(9) -0.0037(6) 0.0006(6) -0.0031(6)
C9 0.0288(8) 0.0363(8) 0.0352(10) 0.0023(6) -0.0099(7) -0.0084(7)
C11 0.0461(9) 0.0328(8) 0.0286(9) -0.0049(7) -0.0042(7) 0.0031(7)
O6 0.0222(5) 0.0340(5) 0.0348(7) 0.0044(4) -0.0070(4) 0.0035(5)
O4 0.0200(5) 0.0430(6) 0.0445(7) -0.0002(4) -0.0050(5) 0.0039(5)
O5 0.0339(5) 0.0291(5) 0.0320(6) 0.0013(4) -0.0055(5) 0.0047(5)
N14 0.0226(6) 0.0272(6) 0.0264(7) 0.0025(5) -0.0042(5) -0.0034(5)
N2 0.0212(6) 0.0302(6) 0.0293(7) 0.0037(5) -0.0058(5) -0.0024(5)
N1 0.0201(6) 0.0257(6) 0.0304(7) 0.0021(5) -0.0053(5) -0.0033(5)
N3 0.0281(7) 0.0315(7) 0.0375(8) 0.0007(5) -0.0074(6) 0.0040(6)
C1 0.0267(7) 0.0248(7) 0.0255(8) 0.0031(5) -0.0044(6) -0.0069(6)
C7 0.0239(7) 0.0234(7) 0.0277(8) 0.0024(5) -0.0052(6) -0.0056(6)
C2 0.0327(8) 0.0308(8) 0.0301(9) 0.0076(6) -0.0079(7) -0.0072(6)
C6 0.0269(7) 0.0271(7) 0.0249(8) 0.0038(5) -0.0033(6) -0.0076(6)
C5 0.0290(8) 0.0372(8) 0.0299(9) -0.0004(6) 0.0020(7) -0.0074(7)
C3 0.0489(10) 0.0320(8) 0.0254(9) 0.0064(7) -0.0053(7) -0.0019(7)
C4 0.0447(9) 0.0343(8) 0.0285(9) -0.0036(7) 0.0047(7) -0.0032(7)
O8 0.0316(5) 0.0196(5) 0.0345(6) -0.0033(4) 0.0014(5) 0.0012(4)
O7 0.0283(5) 0.0313(5) 0.0329(6) -0.0005(4) 0.0037(5) -0.0024(5)
O9 0.0404(6) 0.0178(5) 0.0434(7) 0.0006(4) 0.0035(5) -0.0030(4)
N15 0.0264(6) 0.0198(6) 0.0271(7) -0.0007(5) -0.0038(5) -0.0001(5)
N7 0.0254(6) 0.0178(6) 0.0279(7) 0.0001(4) -0.0040(5) 0.0002(5)
N8 0.0281(6) 0.0191(6) 0.0297(7) -0.0021(5) -0.0026(5) 0.0001(5)
C21 0.0232(7) 0.0209(7) 0.0290(8) 0.0005(5) -0.0066(6) 0.0010(6)
N9 0.0296(7) 0.0240(7) 0.0377(8) -0.0016(5) 0.0044(6) -0.0004(6)
C20 0.0266(7) 0.0267(7) 0.0258(8) 0.0007(5) -0.0081(6) -0.0010(6)
C16 0.0289(7) 0.0338(8) 0.0268(9) -0.0022(6) -0.0076(6) 0.0042(7)
C15 0.0237(7) 0.0238(7) 0.0244(8) 0.0018(5) -0.0074(6) -0.0007(6)
C19 0.0362(8) 0.0322(8) 0.0325(9) 0.0060(6) -0.0084(7) -0.0085(7)
C17 0.0308(8) 0.0525(10) 0.0251(9) -0.0019(7) -0.0021(7) 0.0022(7)
C18 0.0364(9) 0.0517(10) 0.0289(9) 0.0106(7) -0.0046(7) -0.0100(8)
O12 0.0334(5) 0.0201(5) 0.0349(6) 0.0040(4) 0.0014(5) -0.0056(4)
O11 0.0398(6) 0.0176(5) 0.0436(7) -0.0002(4) 0.0041(5) -0.0035(4)
O10 0.0296(5) 0.0301(5) 0.0313(6) 0.0003(4) 0.0033(5) -0.0024(4)
N10 0.0279(6) 0.0194(6) 0.0291(7) 0.0031(5) -0.0018(5) -0.0043(5)
N11 0.0239(6) 0.0198(6) 0.0261(7) 0.0008(4) -0.0018(5) -0.0043(5)
N16 0.0263(6) 0.0216(6) 0.0253(7) 0.0026(5) -0.0037(5) -0.0028(5)
N12 0.0288(7) 0.0232(6) 0.0344(8) 0.0010(5) 0.0033(6) -0.0046(6)
C28 0.0223(6) 0.0221(6) 0.0248(8) 0.0009(5) -0.0052(6) -0.0040(6)
C22 0.0255(7) 0.0257(7) 0.0257(8) 0.0018(5) -0.0056(6) -0.0035(6)
C26 0.0293(7) 0.0292(8) 0.0306(9) 0.0041(6) -0.0043(6) -0.0087(6)
C27 0.0237(6) 0.0238(6) 0.0246(8) 0.0013(5) -0.0062(6) -0.0045(6)
C23 0.0377(8) 0.0265(8) 0.0315(9) -0.0028(6) -0.0042(7) 0.0002(6)
C24 0.0363(8) 0.0422(9) 0.0281(9) -0.0074(7) 0.0007(7) 0.0006(7)
C25 0.0301(8) 0.0461(9) 0.0286(9) 0.0000(7) 0.0013(7) -0.0082(7)

loop_
_atom_type_symbol
_atom_type_description
_atom_type_scat_dispersion_real
_atom_type_scat_dispersion_imag
_atom_type_scat_source
C C 0.0033 0.0016 'International Tables Vol C Tables 4.2.6.8 and 6.1.1.4'
H H 0.0000 0.0000 'International Tables Vol C Tables 4.2.6.8 and 6.1.1.4'
N N 0.0061 0.0033 'International Tables Vol C Tables 4.2.6.8 and 6.1.1.4'
O O 0.0106 0.0060 'International Tables Vol C Tables 4.2.6.8 and 6.1.1.4'

loop_
_geom_angle_atom_site_label_1
_geom_angle_atom_site_label_2
_geom_angle_atom_site_label_3
_geom_angle
O3 N13 O1 119.71(11)
O3 N13 O2 119.92(11)
O1 N13 O2 120.37(11)
C14 N5 C13 108.75(12)
C14 N5 H05 125.7(10)
C13 N5 H05 125.5(10)
C14 N4 C8 109.33(11)
C14 N4 H04 121.6(11)
C8 N4 H04 128.7(11)
C14 N6 H06B 121.6(12)
C14 N6 H06A 117.2(10)
H06B N6 H06A 121.1(15)
N6 C14 N4 126.20(13)
N6 C14 N5 124.93(13)
N4 C14 N5 108.87(12)
C12 C13 N5 131.93(13)
C12 C13 C8 121.31(13)
N5 C13 C8 106.76(12)
C9 C8 N4 132.04(13)
C9 C8 C13 121.68(13)
N4 C8 C13 106.28(12)
C9 C10 C11 121.45(15)
C9 C10 H10 116.9(10)
C11 C10 H10 121.6(10)
C13 C12 C11 117.02(14)
C13 C12 H12 120.4(9)
C11 C12 H12 122.6(9)
C8 C9 C10 116.83(14)
C8 C9 H9 119.6(9)
C10 C9 H9 123.6(9)
C12 C11 C10 121.71(15)
C12 C11 H11 119.3(10)
C10 C11 H11 118.9(10)
O4 N14 O6 119.66(11)
O4 N14 O5 120.08(11)
O6 N14 O5 120.26(11)
C7 N2 C6 109.09(11)
C7 N2 H02 122.2(11)
C6 N2 H02 128.6(11)
C7 N1 C1 108.64(12)
C7 N1 H01 122.2(10)
C1 N1 H01 129.2(10)
C7 N3 H03A 117.4(10)
C7 N3 H03B 119.6(10)
H03A N3 H03B 122.9(15)
C2 C1 N1 131.92(13)
C2 C1 C6 121.43(13)
N1 C1 C6 106.65(12)
N3 C7 N2 125.72(13)
N3 C7 N1 125.22(13)
N2 C7 N1 109.06(12)
C3 C2 C1 116.80(14)
C3 C2 H2 122.3(8)
C1 C2 H2 120.9(8)
C5 C6 N2 131.63(13)
C5 C6 C1 121.81(13)
N2 C6 C1 106.55(12)
C6 C5 C4 116.79(14)
C6 C5 H5 119.4(9)
C4 C5 H5 123.8(9)
C2 C3 C4 121.76(15)
C2 C3 H3 119.6(9)
C4 C3 H3 118.6(9)
C5 C4 C3 121.37(15)
C5 C4 H4 119.3(10)
C3 C4 H4 119.3(10)
O7 N15 O9 120.29(11)
O7 N15 O8 120.35(11)
O9 N15 O8 119.36(11)
C21 N7 C15 108.81(11)
C21 N7 H07 122.8(11)
C15 N7 H07 128.3(11)
C21 N8 C20 109.32(11)
C21 N8 H08 120.8(12)
C20 N8 H08 129.1(12)
N9 C21 N8 125.96(13)
N9 C21 N7 125.05(13)
N8 C21 N7 108.99(12)
C21 N9 H09B 120.8(11)
C21 N9 H09A 118.3(11)
H09B N9 H09A 120.7(16)
C19 C20 N8 132.19(13)
C19 C20 C15 121.80(14)
N8 C20 C15 106.00(13)
C15 C16 C17 117.31(14)
C15 C16 H16 121.8(10)
C17 C16 H16 120.9(10)
C16 C15 N7 132.14(13)
C16 C15 C20 120.99(14)
N7 C15 C20 106.87(12)
C20 C19 C18 116.95(15)
C20 C19 H19 119.7(10)
C18 C19 H19 123.3(10)
C16 C17 C18 121.57(15)
C16 C17 H17 119.6(10)
C18 C17 H17 118.8(10)
C19 C18 C17 121.38(16)
C19 C18 H18 118.9(10)
C17 C18 H18 119.7(10)
C28 N10 C22 109.05(11)
C28 N10 H010 119.6(10)
C22 N10 H010 131.3(10)
C28 N11 C27 108.80(11)
C28 N11 H011 123.1(11)
C27 N11 H011 128.1(11)
O10 N16 O11 120.16(11)
O10 N16 O12 120.67(11)
O11 N16 O12 119.16(11)
C28 N12 H12A 118.1(10)
C28 N12 H12B 114.9(11)
H12A N12 H12B 126.5(15)
N12 C28 N10 125.69(13)
N12 C28 N11 125.17(12)
N10 C28 N11 109.14(12)
C23 C22 N10 131.96(13)
C23 C22 C27 121.32(14)
N10 C22 C27 106.72(12)
C27 C26 C25 116.93(14)
C27 C26 H26 121.4(10)
C25 C26 H26 121.6(10)
C26 C27 N11 132.16(12)
C26 C27 C22 121.57(13)
N11 C27 C22 106.27(12)
C24 C23 C22 117.04(14)
C24 C23 H23 124.8(10)
C22 C23 H23 118.2(10)
C23 C24 C25 121.49(15)
C23 C24 H24 117.7(10)
C25 C24 H24 120.8(10)
C26 C25 C24 121.63(15)
C26 C25 H25 121.3(10)
C24 C25 H25 117.1(10)

loop_
_geom_bond_atom_site_label_1
_geom_bond_atom_site_label_2
_geom_bond_site_symmetry_2
_geom_bond_distance
_geom_bond_publ_flag
O1 N13 . 1.2521(14) ?
O3 N13 . 1.2481(15) ?
N13 O2 . 1.2545(14) ?
N5 C14 . 1.3460(17) ?
N5 C13 . 1.3944(18) ?
N5 H05 . 0.904(17) ?
N4 C14 . 1.3444(18) ?
N4 C8 . 1.3899(18) ?
N4 H04 . 0.844(17) ?
N6 C14 . 1.3093(19) ?
N6 H06B . 0.849(18) ?
N6 H06A . 0.932(18) ?
C13 C12 . 1.380(2) ?
C13 C8 . 1.3967(19) ?
C8 C9 . 1.382(2) ?
C10 C9 . 1.384(2) ?
C10 C11 . 1.391(2) ?
C10 H10 . 0.972(18) ?
C12 C11 . 1.383(2) ?
C12 H12 . 0.972(17) ?
C9 H9 . 0.961(17) ?
C11 H11 . 0.954(17) ?
O6 N14 . 1.2518(14) ?
O4 N14 . 1.2461(15) ?
O5 N14 . 1.2549(14) ?
N2 C7 . 1.3424(18) ?
N2 C6 . 1.3905(18) ?
N2 H02 . 0.907(18) ?
N1 C7 . 1.3489(17) ?
N1 C1 . 1.3944(18) ?
N1 H01 . 0.882(17) ?
N3 C7 . 1.3110(18) ?
N3 H03A . 0.949(19) ?
N3 H03B . 0.877(17) ?
C1 C2 . 1.385(2) ?
C1 C6 . 1.3962(19) ?
C2 C3 . 1.384(2) ?
C2 H2 . 0.962(15) ?
C6 C5 . 1.381(2) ?
C5 C4 . 1.388(2) ?
C5 H5 . 0.971(16) ?
C3 C4 . 1.395(2) ?
C3 H3 . 0.948(16) ?
C4 H4 . 0.979(17) ?
O8 N15 . 1.2542(13) ?
O7 N15 . 1.2489(15) ?
O9 N15 . 1.2498(15) ?
N7 C21 . 1.3483(17) ?
N7 C15 . 1.3867(18) ?
N7 H07 . 0.903(17) ?
N8 C21 . 1.3433(18) ?
N8 C20 . 1.3906(19) ?
N8 H08 . 0.913(17) ?
C21 N9 . 1.3116(19) ?
N9 H09B . 0.847(17) ?
N9 H09A . 0.916(19) ?
C20 C19 . 1.378(2) ?
C20 C15 . 1.4054(19) ?
C16 C15 . 1.379(2) ?
C16 C17 . 1.382(2) ?
C16 H16 . 0.987(16) ?
C19 C18 . 1.384(2) ?
C19 H19 . 0.994(17) ?
C17 C18 . 1.397(2) ?
C17 H17 . 0.959(18) ?
C18 H18 . 0.971(18) ?
O12 N16 . 1.2531(14) ?
O11 N16 . 1.2506(14) ?
O10 N16 . 1.2496(15) ?
N10 C28 . 1.3445(16) ?
N10 C22 . 1.3860(19) ?
N10 H010 . 0.911(18) ?
N11 C28 . 1.3446(18) ?
N11 C27 . 1.3969(18) ?
N11 H011 . 0.934(17) ?
N12 C28 . 1.3141(18) ?
N12 H12A . 0.860(17) ?
N12 H12B . 0.906(17) ?
C22 C23 . 1.383(2) ?
C22 C27 . 1.4010(19) ?
C26 C27 . 1.378(2) ?
C26 C25 . 1.382(2) ?
C26 H26 . 0.922(15) ?
C23 C24 . 1.380(2) ?
C23 H23 . 0.970(17) ?
C24 C25 . 1.396(2) ?
C24 H24 . 0.955(16) ?
C25 H25 . 0.959(18) ?

loop_
_geom_hbond_atom_site_label_D
_geom_hbond_atom_site_label_H
_geom_hbond_atom_site_label_A
_geom_hbond_site_symmetry_A
_geom_hbond_distance_DH
_geom_hbond_distance_HA
_geom_hbond_distance_DA
_geom_hbond_angle_DHA
_geom_hbond_publ_flag
N1 H01 O5 1_555 0.88(2) 1.99(2) 2.871(2) 176(2) yes
N2 H02 O4 1_455 0.91(2) 1.94(2) 2.778(2) 154(2) yes
N3 H03A O6 1_555 0.95(2) 1.92(2) 2.842(2) 162(2) yes
N3 H03B O1 1_455 0.88(2) 2.17(2) 2.915(2) 142.0(10) yes
N4 H04 O3 1_455 0.84(2) 2.02(2) 2.800(2) 153(2) yes
N5 H05 O2 1_555 0.90(2) 1.97(2) 2.870(2) 178(2) yes
N6 H06A O1 1_555 0.93(2) 1.96(2) 2.859(2) 160(2) yes
N6 H06B O6 1_555 0.85(2) 2.17(2) 2.902(2) 144(2) yes
N7 H07 O7 1_555 0.90(2) 1.97(2) 2.874(2) 176(2) yes
N8 H08 O9 1_565 0.91(2) 1.89(2) 2.757(2) 159(2) yes
N9 H09A O8 1_555 0.92(2) 1.97(2) 2.848(2) 160(2) yes
N9 H09B O12 1_565 0.85(2) 2.16(2) 2.899(2) 146(2) yes
N10 H010 O11 1_565 0.91(2) 1.87(2) 2.754(2) 162(2) yes
N11 H011 O10 1_555 0.93(2) 1.95(2) 2.879(2) 177(2) yes
N12 H12A O8 1_555 0.86(2) 2.16(2) 2.904(2) 144(2) yes
N12 H12B O12 1_555 0.91(2) 1.96(2) 2.839(2) 164(2) yes

loop_
_geom_torsion_atom_site_label_1
_geom_torsion_atom_site_label_2
_geom_torsion_atom_site_label_3
_geom_torsion_atom_site_label_4
_geom_torsion
C8 N4 C14 N6 179.92(14)
C8 N4 C14 N5 -0.72(16)
C13 N5 C14 N6 179.61(14)
C13 N5 C14 N4 0.24(16)
C14 N5 C13 C12 179.77(15)
C14 N5 C13 C8 0.32(16)
C14 N4 C8 C9 -178.55(16)
C14 N4 C8 C13 0.90(16)
C12 C13 C8 C9 -0.7(2)
N5 C13 C8 C9 178.79(14)
C12 C13 C8 N4 179.74(13)
N5 C13 C8 N4 -0.73(15)
N5 C13 C12 C11 -178.62(15)
C8 C13 C12 C11 0.8(2)
N4 C8 C9 C10 179.49(15)
C13 C8 C9 C10 0.1(2)
C11 C10 C9 C8 0.4(2)
C13 C12 C11 C10 -0.2(2)
C9 C10 C11 C12 -0.4(3)
C7 N1 C1 C2 -179.32(16)
C7 N1 C1 C6 0.48(16)
C6 N2 C7 N3 179.82(14)
C6 N2 C7 N1 -1.10(16)
C1 N1 C7 N3 179.47(14)
C1 N1 C7 N2 0.38(16)
N1 C1 C2 C3 -178.42(15)
C6 C1 C2 C3 1.8(2)
C7 N2 C6 C5 -177.59(16)
C7 N2 C6 C1 1.38(16)
C2 C1 C6 C5 -2.2(2)
N1 C1 C6 C5 177.97(13)
C2 C1 C6 N2 178.71(13)
N1 C1 C6 N2 -1.12(16)
N2 C6 C5 C4 179.79(15)
C1 C6 C5 C4 1.0(2)
C1 C2 C3 C4 -0.3(2)
C6 C5 C4 C3 0.5(2)
C2 C3 C4 C5 -0.9(3)
C20 N8 C21 N9 179.08(13)
C20 N8 C21 N7 -1.27(15)
C15 N7 C21 N9 -179.16(13)
C15 N7 C21 N8 1.18(15)
C21 N8 C20 C19 -178.22(15)
C21 N8 C20 C15 0.84(15)
C17 C16 C15 N7 -178.48(14)
C17 C16 C15 C20 0.9(2)
C21 N7 C15 C16 178.79(14)
C21 N7 C15 C20 -0.64(14)
C19 C20 C15 C16 -0.4(2)
N8 C20 C15 C16 -179.62(12)
C19 C20 C15 N7 179.06(13)
N8 C20 C15 N7 -0.12(14)
N8 C20 C19 C18 178.95(15)
C15 C20 C19 C18 0.0(2)
C15 C16 C17 C18 -0.9(2)
C20 C19 C18 C17 -0.1(2)
C16 C17 C18 C19 0.5(2)
C22 N10 C28 N12 179.90(14)
C22 N10 C28 N11 -0.63(15)
C27 N11 C28 N12 179.36(13)
C27 N11 C28 N10 -0.11(15)
C28 N10 C22 C23 -178.58(15)
C28 N10 C22 C27 1.11(15)
C25 C26 C27 N11 -179.15(14)
C25 C26 C27 C22 1.0(2)
C28 N11 C27 C26 -179.04(15)
C28 N11 C27 C22 0.80(15)
C23 C22 C27 C26 -1.6(2)
N10 C22 C27 C26 178.71(13)
C23 C22 C27 N11 178.59(13)
N10 C22 C27 N11 -1.15(15)
N10 C22 C23 C24 -179.65(15)
C27 C22 C23 C24 0.7(2)
C22 C23 C24 C25 0.6(2)
C27 C26 C25 C24 0.3(2)
C23 C24 C25 C26 -1.1(2)

loop_
_cod_related_entry_id
_cod_related_entry_database
_cod_related_entry_code
1 ChemSpider 21105754
